data_4345113
loop_
_publ_author_name
'Mazzuca, Lidia'
'Ca\~nadillas-Delgado, Laura'
'Rodr\'iguez-Velamaz\'an, J Alberto'
'Fabelo, Oscar'
'Scarrozza, Marco'
'Stroppa, Alessandro'
'Picozzi, Silvia'
'Zhao, Jiong-Peng'
'Bu, Xian-He'
'Rodr\'iguez-Carvajal, Juan'

_publ_section_title
;
 Magnetic Structures of Heterometallic M(II)-M(III) Formate Compounds.
;
_journal_issue 1
_journal_name_full 'Inorganic chemistry'
_journal_page_first 197
_journal_page_last 207
_journal_paper_doi 10.1021/acs.inorgchem.6b01866
_journal_volume 56
_journal_year 2017
_chemical_formula_sum 'C8 H14 Co Fe N O12'
_chemical_formula_weight 430.97
_chemical_name_systematic
;
 ?
;
_space_group_crystal_system trigonal
_space_group_IT_number 163
_space_group_name_Hall '-P 3 2c'
_space_group_name_H-M_alt 'P -3 1 c'
_symmetry_space_group_name_Hall '-P 3 2c'
_symmetry_space_group_name_H-M 'P -3 1 c'
_atom_sites_solution_hydrogens geom
_audit_creation_method SHELXL-2014
_cell_angle_alpha 90
_cell_angle_beta 90
_cell_angle_gamma 120
_cell_formula_units_Z 2
_cell_length_a 8.21140(10)
_cell_length_b 8.21140(10)
_cell_length_c 13.6951(3)
_cell_measurement_reflns_used 6336
_cell_measurement_temperature 105(2)
_cell_measurement_theta_max 32.2850
_cell_measurement_theta_min 4.8870
_cell_volume 799.71(2)
_computing_cell_refinement 'CrysAlis PRO software program'
_computing_data_collection 'CrysAlis PRO software program'
_computing_data_reduction 'CrysAlis PRO software program'
_computing_molecular_graphics 'Mercury (McRae, 2006)'
_computing_publication_material 'WINGX (Farrugia, 1999)'
_computing_structure_refinement 'SHELXL-2014 (Sheldrick, 2014)'
_computing_structure_solution 'SHELXL-2014 (Sheldrick, 2014)'
_diffrn_ambient_temperature 105(2)
_diffrn_measured_fraction_theta_full 0.815
_diffrn_measured_fraction_theta_max 0.864
_diffrn_measurement_device_type 'CRISTAL beamline, SOLEIL synchrotron'
_diffrn_radiation_type synchrotron
_diffrn_radiation_wavelength 0.66951
_diffrn_reflns_av_R_equivalents 0.0789
_diffrn_reflns_av_unetI/netI 0.0309
_diffrn_reflns_Laue_measured_fraction_full 0.815
_diffrn_reflns_Laue_measured_fraction_max 0.864
_diffrn_reflns_limit_h_max 12
_diffrn_reflns_limit_h_min -12
_diffrn_reflns_limit_k_max 13
_diffrn_reflns_limit_k_min -13
_diffrn_reflns_limit_l_max 19
_diffrn_reflns_limit_l_min -19
_diffrn_reflns_number 9188
_diffrn_reflns_point_group_measured_fraction_full 0.815
_diffrn_reflns_point_group_measured_fraction_max 0.864
_diffrn_reflns_theta_full 23.685
_diffrn_reflns_theta_max 32.464
_diffrn_reflns_theta_min 5.582
_diffrn_source synchrotron
_exptl_absorpt_coefficient_mu 1.617
_exptl_absorpt_correction_T_max 1.00000
_exptl_absorpt_correction_T_min 0.90739
_exptl_absorpt_correction_type multi-scan
_exptl_absorpt_process_details
;
CrysAlisPro, Agilent Technologies,
Version 1.171.37.33 (release 27-03-2014 CrysAlis171 .NET)
(compiled Mar 27 2014,17:12:48)
Empirical absorption correction using spherical harmonics,
 implemented in SCALE3 ABSPACK scaling algorithm.
;
_exptl_crystal_colour red
_exptl_crystal_density_diffrn 1.790
_exptl_crystal_description prism
_exptl_crystal_F_000 436
_exptl_crystal_size_max 0.09
_exptl_crystal_size_mid 0.07
_exptl_crystal_size_min 0.06
_refine_diff_density_max 0.664
_refine_diff_density_min -0.534
_refine_diff_density_rms 0.110
_refine_ls_extinction_method none
_refine_ls_goodness_of_fit_ref 1.228
_refine_ls_hydrogen_treatment refU
_refine_ls_matrix_type full
_refine_ls_number_parameters 41
_refine_ls_number_reflns 1008
_refine_ls_number_restraints 0
_refine_ls_restrained_S_all 1.228
_refine_ls_R_factor_all 0.0462
_refine_ls_R_factor_gt 0.0432
_refine_ls_shift/su_max 0.000
_refine_ls_shift/su_mean 0.000
_refine_ls_structure_factor_coef Fsqd
_refine_ls_weighting_details 'w=1/[\s^2^(Fo^2^)+(0.1013P)^2^+0.2666P] where P=(Fo^2^+2Fc^2^)/3'
_refine_ls_weighting_scheme calc
_refine_ls_wR_factor_gt 0.1389
_refine_ls_wR_factor_ref 0.1600
_reflns_Friedel_coverage 0.000
_reflns_number_gt 966
_reflns_number_total 1008
_reflns_threshold_expression 'I > 2\s(I)'
_cod_data_source_file FeCo_105K.cif
_cod_data_source_block shelx
_cod_original_cell_volume 799.71(3)
_cod_database_code 4345113
_shelx_space_group_comment
;
The symmetry employed for this shelxl refinement is uniquely defined
by the following loop, which should always be used as a source of
symmetry information in preference to the above space-group names.
They are only intended as comments.
;
_shelxl_version_number 2014-3

loop_
_space_group_symop_operation_xyz
'x, y, z'
'-y, x-y, z'
'-x+y, -x, z'
'-y, -x, -z+1/2'
'-x+y, y, -z+1/2'
'x, x-y, -z+1/2'
'-x, -y, -z'
'y, -x+y, -z'
'x-y, x, -z'
'y, x, z-1/2'
'x-y, -y, z-1/2'
'-x, -x+y, z-1/2'

loop_
_atom_site_label
_atom_site_type_symbol
_atom_site_fract_x
_atom_site_fract_y
_atom_site_fract_z
_atom_site_U_iso_or_equiv
_atom_site_adp_type
_atom_site_occupancy
_atom_site_site_symmetry_order
_atom_site_calc_flag
_atom_site_refinement_flags_posn
_atom_site_refinement_flags_adp
_atom_site_refinement_flags_occupancy
Co1 Co 0.6667 0.3333 0.2500 0.0148(2) Uani 1 6 d S T P
Fe1 Fe 1.0000 0.0000 0.0000 0.0137(2) Uani 1 6 d S T P
O1 O 0.88324(19) 0.34320(16) 0.16820(11) 0.0275(4) Uani 1 1 d . . .
O2 O 1.01287(16) 0.20890(18) 0.08287(9) 0.0238(3) Uani 1 1 d . . .
C1 C 0.8736(2) 0.2097(2) 0.12094(14) 0.0225(4) Uani 1 1 d . . .
H1 H 0.7559 0.1032 0.1131 0.047(10) Uiso 1 1 calc R . .
C2 C 1.3333 0.6667 0.151(3) 0.265(18) Uani 1 3 d S T P
N1 N 1.2784(7) 0.5568(15) 0.2500 0.183(16) Uani 0.334 2 d S T P

loop_
_atom_site_aniso_label
_atom_site_aniso_U_11
_atom_site_aniso_U_22
_atom_site_aniso_U_33
_atom_site_aniso_U_23
_atom_site_aniso_U_13
_atom_site_aniso_U_12
Co1 0.0126(2) 0.0126(2) 0.0191(4) 0.000 0.000 0.00630(12)
Fe1 0.0120(2) 0.0120(2) 0.0171(4) 0.000 0.000 0.00598(12)
O1 0.0233(6) 0.0218(6) 0.0367(8) -0.0073(4) 0.0068(5) 0.0108(4)
O2 0.0209(5) 0.0217(5) 0.0303(8) -0.0047(4) 0.0029(4) 0.0116(4)
C1 0.0203(6) 0.0216(6) 0.0283(9) -0.0050(5) 0.0003(5) 0.0125(6)
C2 0.037(2) 0.037(2) 0.72(5) 0.000 0.000 0.0183(11)
N1 0.051(5) 0.019(4) 0.47(5) 0.000 -0.115(14) 0.0097(19)

loop_
_atom_type_symbol
_atom_type_description
_atom_type_scat_dispersion_real
_atom_type_scat_dispersion_imag
_atom_type_scat_source
C C 0.0030 0.0010 'International Tables Vol C Tables 4.2.6.8 and 6.1.1.4'
H H 0.0000 0.0000 'International Tables Vol C Tables 4.2.6.8 and 6.1.1.4'
N N 0.0050 0.0030 'International Tables Vol C Tables 4.2.6.8 and 6.1.1.4'
O O 0.0090 0.0050 'International Tables Vol C Tables 4.2.6.8 and 6.1.1.4'
Fe Fe 0.3380 0.7600 'International Tables Vol C Tables 4.2.6.8 and 6.1.1.4'
Co Co 0.3460 0.8760 'International Tables Vol C Tables 4.2.6.8 and 6.1.1.4'

loop_
_geom_angle_atom_site_label_1
_geom_angle_atom_site_label_2
_geom_angle_atom_site_label_3
_geom_angle
_geom_angle_site_symmetry_1
_geom_angle_site_symmetry_3
O1 Co1 O1 93.45(6) 4_665 6
O1 Co1 O1 83.78(7) 4_665 3_665
O1 Co1 O1 176.11(6) 6 3_665
O1 Co1 O1 176.11(6) 4_665 2_655
O1 Co1 O1 89.45(8) 6 2_655
O1 Co1 O1 93.45(6) 3_665 2_655
O1 Co1 O1 93.45(6) 4_665 5_655
O1 Co1 O1 93.45(6) 6 5_655
O1 Co1 O1 89.45(8) 3_665 5_655
O1 Co1 O1 83.78(7) 2_655 5_655
O1 Co1 O1 89.45(8) 4_665 .
O1 Co1 O1 83.78(7) 6 .
O1 Co1 O1 93.45(6) 3_665 .
O1 Co1 O1 93.45(6) 2_655 .
O1 Co1 O1 176.11(6) 5_655 .
O2 Fe1 O2 91.39(5) 7_755 8_665
O2 Fe1 O2 88.61(5) 7_755 2_645
O2 Fe1 O2 180.00(9) 8_665 2_645
O2 Fe1 O2 180.0 7_755 .
O2 Fe1 O2 88.61(5) 8_665 .
O2 Fe1 O2 91.39(5) 2_645 .
O2 Fe1 O2 91.39(5) 7_755 9_545
O2 Fe1 O2 91.38(5) 8_665 9_545
O2 Fe1 O2 88.62(5) 2_645 9_545
O2 Fe1 O2 88.61(5) . 9_545
O2 Fe1 O2 88.61(5) 7_755 3_765
O2 Fe1 O2 88.62(5) 8_665 3_765
O2 Fe1 O2 91.38(5) 2_645 3_765
O2 Fe1 O2 91.39(5) . 3_765
O2 Fe1 O2 180.00(9) 9_545 3_765
C1 O1 Co1 125.03(11) . .
C1 O2 Fe1 125.17(11) . .
O1 C1 O2 124.28(17) . .
N1 C2 N1 51.2(12) 3_775 .
N1 C2 N1 51.2(12) 3_775 2_755
N1 C2 N1 51.2(12) . 2_755
N1 N1 N1 60.001(1) 3_775 2_755
N1 N1 C2 64.4(6) 3_775 4_775
N1 N1 C2 64.4(6) 2_755 4_775
N1 N1 C2 64.4(6) 3_775 .
N1 N1 C2 64.4(6) 2_755 .
C2 N1 C2 120.1(15) 4_775 .

loop_
_geom_bond_atom_site_label_1
_geom_bond_atom_site_label_2
_geom_bond_distance
_geom_bond_site_symmetry_2
Co1 O1 2.0688(13) 4_665
Co1 O1 2.0688(14) 6
Co1 O1 2.0688(13) 3_665
Co1 O1 2.0688(13) 2_655
Co1 O1 2.0688(13) 5_655
Co1 O1 2.0689(13) .
Fe1 O2 2.0150(12) 7_755
Fe1 O2 2.0151(12) 8_665
Fe1 O2 2.0151(12) 2_645
Fe1 O2 2.0151(12) .
Fe1 O2 2.0151(12) 9_545
Fe1 O2 2.0151(12) 3_765
O1 C1 1.2413(18) .
O2 C1 1.2595(18) .
C2 N1 1.57(3) 3_775
C2 N1 1.57(3) .
C2 N1 1.57(3) 2_755
N1 N1 1.354(18) 3_775
N1 N1 1.354(18) 2_755
N1 C2 1.57(3) 4_775
